data_7033294
loop_
_publ_author_name
'Gneu\&s, Timo'
'Leitl, Markus J.'
'Finger, Lars H.'
'Rau, Nicholas'
'Yersin, Hartmut'
'Sundermeyer, J\"org'

_publ_section_title
;
 A new class of luminescent Cu(i) complexes with tripodal ligands - TADF
 emitters for the yellow to red color range.
;
_journal_issue 18
_journal_name_full 'Dalton transactions (Cambridge, England : 2003)'
_journal_page_first 8506
_journal_page_last 8520
_journal_paper_doi 10.1039/c4dt02631d
_journal_volume 44
_journal_year 2015
_chemical_formula_moiety 'C16 H13 Cu1 I1 N3'
_chemical_formula_sum 'C16 H13 Cu I N3'
_chemical_formula_weight 437.73
_chemical_name_common 'C9, CuItpym'
_chemical_name_systematic
; 
Iodo tris(2-pyridyl)methane copper(I)
;
_space_group_crystal_system monoclinic
_space_group_IT_number 14
_space_group_name_Hall '-P 2yn'
_space_group_name_H-M_alt 'P 1 21/n 1'
_symmetry_space_group_name_Hall '-P 2yn'
_symmetry_space_group_name_H-M 'P 1 21/n 1'
_atom_sites_solution_hydrogens geom
_atom_sites_solution_primary direct
_atom_sites_solution_secondary difmap
_audit_creation_method SHELXL-2014
_cell_angle_alpha 90
_cell_angle_beta 90.266(2)
_cell_angle_gamma 90
_cell_formula_units_Z 8
_cell_length_a 14.7528(4)
_cell_length_b 13.4193(3)
_cell_length_c 16.0010(4)
_cell_measurement_reflns_used 49953
_cell_measurement_temperature 100(2)
_cell_measurement_theta_max 27.22
_cell_measurement_theta_min 1.27
_cell_volume 3167.72(14)
_computing_cell_refinement
;
Stoe & Cie: X-AREA v1.56, Stoe & Cie GmbH, Darmstadt, Germany, 2011
;
_computing_data_collection
;
Stoe & Cie: X-AREA v1.56, Stoe & Cie GmbH, Darmstadt, Germany, 2011
;
_computing_data_reduction 'STOE X-RED'
_computing_molecular_graphics
;
K. Brandenburg, H. Putz: 
Diamond - Crystal and Molecular Structure Visualization v3.2i, 
Crystal Impact GbR, Bonn, Germany, 2012
;
_computing_publication_material
;
WinGX publication routines (L. Farrugia, 
J. Appl. Crystallogr. 1999, 32, 837-838.)
;
_computing_structure_refinement
;
SHELXL-2014 (G. Sheldrick, Acta Cryst. A 2008, 64, 112-122)
;
_computing_structure_solution
;
SIR97 (A. Altomare, M. C. Burla, M. Camalli, G. Cascarano, C. Giacovazzo, 
A. Guagliardi, A. G. G. Moliterni, G. Polidori, R. Spagna, 
J. Appl. Crystallogr. 1999, 32, 115-119.)
;
_diffrn_ambient_temperature 100(2)
_diffrn_detector_area_resol_mean 6.67
_diffrn_measured_fraction_theta_full 1.000
_diffrn_measured_fraction_theta_max 0.997
_diffrn_measurement_device_type 'STOE IPDS 2T'
_diffrn_measurement_method 'rotation method'
_diffrn_radiation_type MoK\a
_diffrn_radiation_wavelength 0.71069
_diffrn_reflns_av_R_equivalents 0.1108
_diffrn_reflns_av_unetI/netI 0.0969
_diffrn_reflns_Laue_measured_fraction_full 1.000
_diffrn_reflns_Laue_measured_fraction_max 0.997
_diffrn_reflns_limit_h_max 18
_diffrn_reflns_limit_h_min -18
_diffrn_reflns_limit_k_max 16
_diffrn_reflns_limit_k_min -16
_diffrn_reflns_limit_l_max 20
_diffrn_reflns_limit_l_min -20
_diffrn_reflns_number 47871
_diffrn_reflns_point_group_measured_fraction_full 1.000
_diffrn_reflns_point_group_measured_fraction_max 0.997
_diffrn_reflns_theta_full 25.000
_diffrn_reflns_theta_max 26.746
_diffrn_reflns_theta_min 1.873
_diffrn_source
;
sealed X-ray tube, 12 x 0.4 mm long-fine focus
;
_exptl_absorpt_coefficient_mu 3.324
_exptl_absorpt_correction_T_max 0.5605
_exptl_absorpt_correction_T_min 0.2865
_exptl_absorpt_correction_type multi-scan
_exptl_absorpt_process_details
; 
R. H. Blessing, Acta Cryst. A 1995, 51, 33-38.
;
_exptl_crystal_colour yellow
_exptl_crystal_density_diffrn 1.836
_exptl_crystal_density_method 'not measured'
_exptl_crystal_description plate
_exptl_crystal_F_000 1696
_exptl_crystal_recrystallization_method 'Re-crystallisation from solvent: acetonitrile'
_exptl_crystal_size_max 0.490
_exptl_crystal_size_mid 0.250
_exptl_crystal_size_min 0.100
_refine_diff_density_max 0.534
_refine_diff_density_min -0.906
_refine_diff_density_rms 0.106
_refine_ls_extinction_method none
_refine_ls_goodness_of_fit_ref 1.098
_refine_ls_hydrogen_treatment constr
_refine_ls_matrix_type full
_refine_ls_number_parameters 379
_refine_ls_number_reflns 6720
_refine_ls_number_restraints 0
_refine_ls_restrained_S_all 1.098
_refine_ls_R_factor_all 0.0369
_refine_ls_R_factor_gt 0.0274
_refine_ls_shift/su_max 0.002
_refine_ls_shift/su_mean 0.000
_refine_ls_structure_factor_coef Fsqd
_refine_ls_weighting_details 'w=1/[\s^2^(Fo^2^)+(0.0466P)^2^] where P=(Fo^2^+2Fc^2^)/3'
_refine_ls_weighting_scheme calc
_refine_ls_wR_factor_gt 0.0705
_refine_ls_wR_factor_ref 0.0745
_reflns_Friedel_coverage 0.000
_reflns_number_gt 5801
_reflns_number_total 6720
_reflns_threshold_expression 'I > 2\s(I)'
_cod_data_source_file c4dt02631d2.cif
_cod_data_source_block tgn430
_cod_depositor_comments 'Adding full bibliography for 7033286--7033295.cif.'
_cod_database_code 7033294
_audit_contact_author 'Joerg Sundermeyer'
_shelx_space_group_comment
; 
The symmetry employed for this shelxl refinement is uniquely defined 
by the following loop, which should always be used as a source of 
symmetry information in preference to the above space-group names. 
They are only intended as comments. 
;
_shelx_estimated_absorpt_t_min 0.293
_shelx_estimated_absorpt_t_max 0.732
_shelxl_version_number 2014-3

loop_
_space_group_symop_operation_xyz
'x, y, z'
'-x+1/2, y+1/2, -z+1/2'
'-x, -y, -z'
'x-1/2, -y-1/2, z-1/2'

loop_
_atom_site_label
_atom_site_type_symbol
_atom_site_fract_x
_atom_site_fract_y
_atom_site_fract_z
_atom_site_U_iso_or_equiv
_atom_site_adp_type
_atom_site_occupancy
_atom_site_site_symmetry_order
_atom_site_calc_flag
_atom_site_refinement_flags_posn
_atom_site_refinement_flags_adp
I1 I 0.91129(2) 0.24043(2) 0.89724(2) 0.02605(6) Uani 1 1 d . .
I2 I 0.09619(2) 0.24427(2) 0.59606(2) 0.02500(6) Uani 1 1 d . .
Cu1 Cu 0.84551(2) 0.10017(2) 0.81808(2) 0.02487(8) Uani 1 1 d . .
Cu2 Cu 0.15456(2) 0.11275(2) 0.69009(2) 0.02450(8) Uani 1 1 d . .
N1 N 0.70925(13) 0.06532(14) 0.83831(11) 0.0224(4) Uani 1 1 d . .
N3 N 0.82528(13) 0.08508(14) 0.69141(12) 0.0244(4) Uani 1 1 d . .
N4 N 0.28909(13) 0.06994(14) 0.66233(11) 0.0217(4) Uani 1 1 d . .
N6 N 0.18432(14) 0.10480(14) 0.81526(12) 0.0254(4) Uani 1 1 d . .
N5 N 0.11333(14) -0.03504(14) 0.68880(12) 0.0267(4) Uani 1 1 d . .
N2 N 0.88158(14) -0.04882(15) 0.82732(12) 0.0268(4) Uani 1 1 d . .
C1 C 0.68022(15) -0.01638(16) 0.79709(13) 0.0211(4) Uani 1 1 d . .
C17 C 0.31797(15) -0.01052(16) 0.70497(13) 0.0211(4) Uani 1 1 d . .
C2 C 0.59465(16) -0.05684(17) 0.81044(14) 0.0242(5) Uani 1 1 d . .
H2 H 0.5758 -0.1148 0.7811 0.029 Uiso 1 1 calc R U
C21 C 0.34297(16) 0.10872(16) 0.60360(13) 0.0226(4) Uani 1 1 d . .
H21 H 0.3226 0.1657 0.5737 0.027 Uiso 1 1 calc R U
C18 C 0.40144(16) -0.05494(16) 0.68923(14) 0.0238(5) Uani 1 1 d . .
H18 H 0.4202 -0.1121 0.7197 0.029 Uiso 1 1 calc R U
C5 C 0.65304(16) 0.10924(16) 0.89264(13) 0.0227(4) Uani 1 1 d . .
H5 H 0.6733 0.1673 0.9211 0.027 Uiso 1 1 calc R U
C22 C 0.17024(16) -0.09713(17) 0.72902(14) 0.0252(5) Uani 1 1 d . .
C19 C 0.45653(16) -0.01441(17) 0.62854(14) 0.0254(5) Uani 1 1 d . .
H19 H 0.5139 -0.0434 0.6170 0.030 Uiso 1 1 calc R U
C32 C 0.25380(16) -0.05304(16) 0.77046(13) 0.0226(4) Uani 1 1 d . .
H32 H 0.2864 -0.1091 0.7987 0.027 Uiso 1 1 calc R U
C24 C 0.0801(2) -0.23789(18) 0.68983(18) 0.0353(6) Uani 1 1 d . .
H24 H 0.0688 -0.3076 0.6900 0.042 Uiso 1 1 calc R U
C3 C 0.53757(17) -0.01124(17) 0.86708(14) 0.0273(5) Uani 1 1 d . .
H3 H 0.4789 -0.0378 0.8772 0.033 Uiso 1 1 calc R U
C7 C 0.83662(17) -0.21454(18) 0.79065(15) 0.0293(5) Uani 1 1 d . .
H7 H 0.7960 -0.2577 0.7620 0.035 Uiso 1 1 calc R U
C6 C 0.82521(16) -0.11184(16) 0.78744(14) 0.0249(5) Uani 1 1 d . .
C11 C 0.78097(16) 0.00177(17) 0.66879(14) 0.0253(5) Uani 1 1 d . .
C16 C 0.74687(15) -0.06643(16) 0.73801(13) 0.0223(4) Uani 1 1 d . .
H16 H 0.7139 -0.1227 0.7104 0.027 Uiso 1 1 calc R U
C20 C 0.42748(16) 0.06906(17) 0.58455(14) 0.0252(5) Uani 1 1 d . .
H20 H 0.4643 0.0982 0.5426 0.030 Uiso 1 1 calc R U
C27 C 0.23214(16) 0.02401(17) 0.83792(14) 0.0248(5) Uani 1 1 d . .
C4 C 0.56666(16) 0.07383(17) 0.90918(14) 0.0250(5) Uani 1 1 d . .
H4 H 0.5285 0.1067 0.9481 0.030 Uiso 1 1 calc R U
C26 C 0.04041(17) -0.07262(19) 0.65014(15) 0.0295(5) Uani 1 1 d . .
H26 H 0.0000 -0.0282 0.6226 0.035 Uiso 1 1 calc R U
C15 C 0.85744(17) 0.14467(18) 0.63132(15) 0.0303(5) Uani 1 1 d . .
H15 H 0.8885 0.2037 0.6472 0.036 Uiso 1 1 calc R U
C8 C 0.9086(2) -0.25273(18) 0.83666(18) 0.0368(6) Uani 1 1 d . .
H8 H 0.9176 -0.3227 0.8403 0.044 Uiso 1 1 calc R U
C23 C 0.15562(17) -0.19946(17) 0.73091(15) 0.0297(5) Uani 1 1 d . .
H23 H 0.1964 -0.2423 0.7597 0.036 Uiso 1 1 calc R U
C10 C 0.95141(17) -0.0869(2) 0.87105(16) 0.0329(5) Uani 1 1 d . .
H10 H 0.9916 -0.0425 0.8989 0.039 Uiso 1 1 calc R U
C25 C 0.02138(18) -0.1739(2) 0.64868(16) 0.0340(5) Uani 1 1 d . .
H25 H -0.0306 -0.1987 0.6202 0.041 Uiso 1 1 calc R U
C31 C 0.16652(17) 0.17413(18) 0.87369(15) 0.0314(5) Uani 1 1 d . .
H31 H 0.1312 0.2305 0.8583 0.038 Uiso 1 1 calc R U
C12 C 0.7685(2) -0.0240(2) 0.58614(16) 0.0398(6) Uani 1 1 d . .
H12 H 0.7367 -0.0832 0.5717 0.048 Uiso 1 1 calc R U
C30 C 0.1974(2) 0.1667(2) 0.95498(16) 0.0413(6) Uani 1 1 d . .
H30 H 0.1846 0.2176 0.9944 0.050 Uiso 1 1 calc R U
C28 C 0.2639(2) 0.0107(2) 0.91865(15) 0.0370(6) Uani 1 1 d . .
H28 H 0.2966 -0.0478 0.9333 0.044 Uiso 1 1 calc R U
C14 C 0.8474(2) 0.1241(2) 0.54749(17) 0.0439(7) Uani 1 1 d . .
H14 H 0.8705 0.1684 0.5064 0.053 Uiso 1 1 calc R U
C9 C 0.96692(19) -0.1884(2) 0.87700(16) 0.0367(6) Uani 1 1 d . .
H9 H 1.0169 -0.2132 0.9083 0.044 Uiso 1 1 calc R U
C29 C 0.2473(2) 0.0840(2) 0.97803(16) 0.0456(7) Uani 1 1 d . .
H29 H 0.2698 0.0774 1.0335 0.055 Uiso 1 1 calc R U
C13 C 0.8030(2) 0.0374(3) 0.52436(17) 0.0543(9) Uani 1 1 d . .
H13 H 0.7962 0.0203 0.4671 0.065 Uiso 1 1 calc R U

loop_
_atom_site_aniso_label
_atom_site_aniso_U_11
_atom_site_aniso_U_22
_atom_site_aniso_U_33
_atom_site_aniso_U_23
_atom_site_aniso_U_13
_atom_site_aniso_U_12
I1 0.02752(10) 0.02199(9) 0.02861(10) -0.00422(5) -0.00460(7) -0.00220(5)
I2 0.02590(10) 0.02204(9) 0.02704(10) 0.00516(5) -0.00249(7) 0.00090(5)
Cu1 0.02422(16) 0.02517(15) 0.02521(15) -0.00586(10) -0.00015(11) -0.00339(11)
Cu2 0.02409(16) 0.02365(14) 0.02574(15) 0.00480(10) -0.00033(11) 0.00281(10)
N1 0.0245(10) 0.0220(9) 0.0207(9) -0.0017(7) -0.0001(7) -0.0014(7)
N3 0.0241(10) 0.0251(9) 0.0241(9) -0.0029(7) 0.0019(8) -0.0011(8)
N4 0.0221(9) 0.0217(9) 0.0214(9) 0.0013(7) -0.0001(7) 0.0017(7)
N6 0.0257(10) 0.0259(9) 0.0246(9) 0.0028(7) 0.0035(8) 0.0028(8)
N5 0.0240(10) 0.0272(10) 0.0289(10) 0.0031(8) 0.0014(8) -0.0020(8)
N2 0.0253(10) 0.0288(10) 0.0263(10) -0.0040(8) -0.0011(8) 0.0022(8)
C1 0.0233(11) 0.0216(10) 0.0184(10) 0.0021(8) -0.0011(8) 0.0009(8)
C17 0.0224(11) 0.0212(10) 0.0197(10) -0.0020(8) -0.0014(8) -0.0013(8)
C2 0.0234(11) 0.0230(11) 0.0260(11) -0.0006(8) -0.0030(9) 0.0000(9)
C21 0.0244(11) 0.0229(11) 0.0207(10) 0.0005(8) -0.0009(9) -0.0017(8)
C18 0.0255(12) 0.0211(10) 0.0248(11) -0.0018(8) -0.0022(9) 0.0012(8)
C5 0.0263(12) 0.0221(10) 0.0198(10) -0.0004(8) 0.0005(9) 0.0017(9)
C22 0.0254(12) 0.0250(11) 0.0253(11) 0.0048(8) 0.0051(9) 0.0004(9)
C19 0.0237(11) 0.0249(11) 0.0275(11) -0.0025(9) 0.0009(9) 0.0027(9)
C32 0.0243(11) 0.0208(10) 0.0228(10) 0.0033(8) 0.0006(9) 0.0029(8)
C24 0.0370(15) 0.0257(12) 0.0432(15) -0.0006(10) 0.0078(12) -0.0048(10)
C3 0.0250(12) 0.0295(12) 0.0274(12) 0.0007(9) 0.0004(9) -0.0029(9)
C7 0.0289(13) 0.0260(11) 0.0331(12) -0.0047(9) 0.0064(10) 0.0001(9)
C6 0.0264(12) 0.0249(11) 0.0234(10) -0.0041(8) 0.0047(9) 0.0004(9)
C11 0.0237(11) 0.0294(11) 0.0228(11) -0.0032(9) 0.0009(9) -0.0028(9)
C16 0.0230(11) 0.0220(10) 0.0220(10) -0.0035(8) 0.0001(8) -0.0029(9)
C20 0.0261(12) 0.0265(11) 0.0230(11) -0.0016(9) 0.0020(9) -0.0009(9)
C27 0.0247(12) 0.0265(11) 0.0232(11) 0.0036(8) 0.0025(9) 0.0034(9)
C4 0.0260(12) 0.0261(11) 0.0229(11) 0.0011(9) 0.0014(9) 0.0014(9)
C26 0.0245(12) 0.0335(12) 0.0305(12) 0.0006(10) 0.0017(10) -0.0012(10)
C15 0.0300(13) 0.0299(12) 0.0309(12) 0.0001(9) 0.0052(10) -0.0068(10)
C8 0.0423(16) 0.0295(13) 0.0386(15) 0.0007(10) 0.0035(12) 0.0118(11)
C23 0.0322(13) 0.0260(12) 0.0311(12) 0.0038(9) 0.0054(10) -0.0001(10)
C10 0.0255(12) 0.0420(14) 0.0310(12) -0.0060(10) -0.0029(10) 0.0042(10)
C25 0.0290(13) 0.0370(13) 0.0359(13) -0.0029(10) 0.0030(11) -0.0095(10)
C31 0.0328(13) 0.0329(12) 0.0287(12) 0.0008(9) 0.0081(10) 0.0071(10)
C12 0.0458(16) 0.0483(15) 0.0254(12) -0.0053(11) 0.0036(11) -0.0200(13)
C30 0.0554(18) 0.0422(14) 0.0264(12) -0.0040(10) 0.0089(12) 0.0144(13)
C28 0.0473(16) 0.0398(14) 0.0238(12) 0.0036(10) 0.0019(11) 0.0156(12)
C14 0.0506(18) 0.0506(16) 0.0305(13) 0.0038(11) 0.0065(12) -0.0192(14)
C9 0.0340(14) 0.0434(15) 0.0328(13) 0.0022(11) -0.0018(11) 0.0141(11)
C29 0.064(2) 0.0522(17) 0.0204(11) 0.0008(11) 0.0009(12) 0.0190(14)
C13 0.068(2) 0.073(2) 0.0216(12) -0.0033(13) 0.0010(13) -0.0350(17)

loop_
_atom_type_symbol
_atom_type_description
_atom_type_scat_dispersion_real
_atom_type_scat_dispersion_imag
_atom_type_scat_source
C C 0.0033 0.0016 'International Tables Vol C Tables 4.2.6.8 and 6.1.1.4'
H H 0.0000 0.0000 'International Tables Vol C Tables 4.2.6.8 and 6.1.1.4'
N N 0.0061 0.0033 'International Tables Vol C Tables 4.2.6.8 and 6.1.1.4'
Cu Cu 0.3201 1.2651 'International Tables Vol C Tables 4.2.6.8 and 6.1.1.4'
I I -0.4742 1.8119 'International Tables Vol C Tables 4.2.6.8 and 6.1.1.4'

loop_
_geom_angle_atom_site_label_1
_geom_angle_atom_site_label_2
_geom_angle_atom_site_label_3
_geom_angle
N3 Cu1 N2 90.65(8)
N3 Cu1 N1 89.73(7)
N2 Cu1 N1 91.14(8)
N3 Cu1 I1 129.52(5)
N2 Cu1 I1 126.81(6)
N1 Cu1 I1 117.89(5)
N6 Cu2 N5 91.23(8)
N6 Cu2 N4 89.67(7)
N5 Cu2 N4 90.78(8)
N6 Cu2 I2 134.75(5)
N5 Cu2 I2 125.12(6)
N4 Cu2 I2 113.00(5)
C5 N1 C1 118.6(2)
C5 N1 Cu1 126.88(15)
C1 N1 Cu1 114.18(15)
C15 N3 C11 118.5(2)
C15 N3 Cu1 126.75(16)
C11 N3 Cu1 114.54(15)
C21 N4 C17 118.70(19)
C21 N4 Cu2 127.05(15)
C17 N4 Cu2 114.00(15)
C27 N6 C31 118.3(2)
C27 N6 Cu2 114.55(15)
C31 N6 Cu2 126.93(16)
C26 N5 C22 119.1(2)
C26 N5 Cu2 126.89(16)
C22 N5 Cu2 113.91(16)
C10 N2 C6 118.6(2)
C10 N2 Cu1 126.84(17)
C6 N2 Cu1 114.49(16)
N1 C1 C2 121.9(2)
N1 C1 C16 117.24(19)
C2 C1 C16 120.79(19)
N4 C17 C18 122.0(2)
N4 C17 C32 116.88(19)
C18 C17 C32 121.08(19)
C3 C2 C1 118.9(2)
C3 C2 H2 120.5
C1 C2 H2 120.5
N4 C21 C20 122.7(2)
N4 C21 H21 118.6
C20 C21 H21 118.6
C19 C18 C17 118.9(2)
C19 C18 H18 120.6
C17 C18 H18 120.6
N1 C5 C4 123.0(2)
N1 C5 H5 118.5
C4 C5 H5 118.5
N5 C22 C23 121.7(2)
N5 C22 C32 118.15(19)
C23 C22 C32 120.1(2)
C18 C19 C20 119.5(2)
C18 C19 H19 120.2
C20 C19 H19 120.2
C22 C32 C17 110.56(17)
C22 C32 C27 113.58(19)
C17 C32 C27 111.36(18)
C22 C32 H32 107.0
C17 C32 H32 107.0
C27 C32 H32 107.0
C25 C24 C23 119.5(2)
C25 C24 H24 120.2
C23 C24 H24 120.2
C2 C3 C4 119.5(2)
C2 C3 H3 120.2
C4 C3 H3 120.2
C8 C7 C6 118.6(2)
C8 C7 H7 120.7
C6 C7 H7 120.7
N2 C6 C7 122.1(2)
N2 C6 C16 117.41(19)
C7 C6 C16 120.5(2)
N3 C11 C12 122.0(2)
N3 C11 C16 117.75(19)
C12 C11 C16 120.2(2)
C1 C16 C11 113.73(18)
C1 C16 C6 110.14(17)
C11 C16 C6 111.41(19)
C1 C16 H16 107.1
C11 C16 H16 107.1
C6 C16 H16 107.1
C19 C20 C21 118.2(2)
C19 C20 H20 120.9
C21 C20 H20 120.9
N6 C27 C28 122.1(2)
N6 C27 C32 117.82(19)
C28 C27 C32 120.0(2)
C5 C4 C3 118.0(2)
C5 C4 H4 121.0
C3 C4 H4 121.0
N5 C26 C25 122.6(2)
N5 C26 H26 118.7
C25 C26 H26 118.7
N3 C15 C14 122.9(2)
N3 C15 H15 118.6
C14 C15 H15 118.6
C9 C8 C7 119.5(2)
C9 C8 H8 120.3
C7 C8 H8 120.3
C22 C23 C24 118.7(2)
C22 C23 H23 120.7
C24 C23 H23 120.7
N2 C10 C9 122.4(2)
N2 C10 H10 118.8
C9 C10 H10 118.8
C24 C25 C26 118.3(2)
C24 C25 H25 120.9
C26 C25 H25 120.9
N6 C31 C30 122.7(2)
N6 C31 H31 118.7
C30 C31 H31 118.7
C11 C12 C13 119.2(2)
C11 C12 H12 120.4
C13 C12 H12 120.4
C29 C30 C31 118.9(2)
C29 C30 H30 120.6
C31 C30 H30 120.6
C27 C28 C29 119.1(2)
C27 C28 H28 120.5
C29 C28 H28 120.5
C15 C14 C13 118.5(2)
C15 C14 H14 120.8
C13 C14 H14 120.8
C8 C9 C10 118.8(2)
C8 C9 H9 120.6
C10 C9 H9 120.6
C30 C29 C28 118.8(2)
C30 C29 H29 120.6
C28 C29 H29 120.6
C12 C13 C14 118.9(2)
C12 C13 H13 120.5
C14 C13 H13 120.5

loop_
_geom_bond_atom_site_label_1
_geom_bond_atom_site_label_2
_geom_bond_distance
I1 Cu1 2.4652(3)
I2 Cu2 2.4715(3)
Cu1 N3 2.0574(19)
Cu1 N2 2.074(2)
Cu1 N1 2.0907(19)
Cu2 N6 2.051(2)
Cu2 N5 2.074(2)
Cu2 N4 2.1153(19)
N1 C5 1.341(3)
N1 C1 1.348(3)
N3 C15 1.339(3)
N3 C11 1.344(3)
N4 C21 1.339(3)
N4 C17 1.345(3)
N6 C27 1.342(3)
N6 C31 1.346(3)
N5 C26 1.337(3)
N5 C22 1.345(3)
N2 C10 1.344(3)
N2 C6 1.345(3)
C1 C2 1.392(3)
C1 C16 1.523(3)
C17 C18 1.392(3)
C17 C32 1.526(3)
C2 C3 1.383(3)
C2 H2 0.9500
C21 C20 1.391(3)
C21 H21 0.9500
C18 C19 1.381(3)
C18 H18 0.9500
C5 C4 1.387(3)
C5 H5 0.9500
C22 C23 1.390(3)
C22 C32 1.517(3)
C19 C20 1.390(3)
C19 H19 0.9500
C32 C27 1.530(3)
C32 H32 1.0000
C24 C25 1.384(4)
C24 C23 1.391(4)
C24 H24 0.9500
C3 C4 1.392(3)
C3 H3 0.9500
C7 C8 1.387(4)
C7 C6 1.389(3)
C7 H7 0.9500
C6 C16 1.524(3)
C11 C12 1.379(3)
C11 C16 1.524(3)
C16 H16 1.0000
C20 H20 0.9500
C27 C28 1.384(3)
C4 H4 0.9500
C26 C25 1.388(4)
C26 H26 0.9500
C15 C14 1.377(3)
C15 H15 0.9500
C8 C9 1.377(4)
C8 H8 0.9500
C23 H23 0.9500
C10 C9 1.384(4)
C10 H10 0.9500
C25 H25 0.9500
C31 C30 1.380(3)
C31 H31 0.9500
C12 C13 1.385(4)
C12 H12 0.9500
C30 C29 1.380(4)
C30 H30 0.9500
C28 C29 1.391(4)
C28 H28 0.9500
C14 C13 1.385(4)
C14 H14 0.9500
C9 H9 0.9500
C29 H29 0.9500
C13 H13 0.9500

loop_
_geom_torsion_atom_site_label_1
_geom_torsion_atom_site_label_2
_geom_torsion_atom_site_label_3
_geom_torsion_atom_site_label_4
_geom_torsion
C5 N1 C1 C2 -1.1(3)
Cu1 N1 C1 C2 172.70(16)
C5 N1 C1 C16 -178.01(19)
Cu1 N1 C1 C16 -4.2(2)
C21 N4 C17 C18 -0.7(3)
Cu2 N4 C17 C18 173.93(16)
C21 N4 C17 C32 -179.18(19)
Cu2 N4 C17 C32 -4.6(2)
N1 C1 C2 C3 0.6(3)
C16 C1 C2 C3 177.5(2)
C17 N4 C21 C20 0.3(3)
Cu2 N4 C21 C20 -173.54(16)
N4 C17 C18 C19 0.7(3)
C32 C17 C18 C19 179.1(2)
C1 N1 C5 C4 0.8(3)
Cu1 N1 C5 C4 -172.11(16)
C26 N5 C22 C23 0.5(3)
Cu2 N5 C22 C23 -176.79(18)
C26 N5 C22 C32 178.4(2)
Cu2 N5 C22 C32 1.1(3)
C17 C18 C19 C20 -0.3(3)
N5 C22 C32 C17 -65.8(3)
C23 C22 C32 C17 112.1(2)
N5 C22 C32 C27 60.2(3)
C23 C22 C32 C27 -121.9(2)
N4 C17 C32 C22 67.3(2)
C18 C17 C32 C22 -111.2(2)
N4 C17 C32 C27 -60.0(3)
C18 C17 C32 C27 121.5(2)
C1 C2 C3 C4 0.1(3)
C10 N2 C6 C7 0.5(3)
Cu1 N2 C6 C7 -176.71(18)
C10 N2 C6 C16 -179.7(2)
Cu1 N2 C6 C16 3.1(3)
C8 C7 C6 N2 0.0(4)
C8 C7 C6 C16 -179.7(2)
C15 N3 C11 C12 0.5(4)
Cu1 N3 C11 C12 -174.4(2)
C15 N3 C11 C16 178.5(2)
Cu1 N3 C11 C16 3.6(3)
N1 C1 C16 C11 -58.8(3)
C2 C1 C16 C11 124.3(2)
N1 C1 C16 C6 67.1(2)
C2 C1 C16 C6 -109.9(2)
N3 C11 C16 C1 59.9(3)
C12 C11 C16 C1 -122.1(3)
N3 C11 C16 C6 -65.3(3)
C12 C11 C16 C6 112.7(3)
N2 C6 C16 C1 -66.6(3)
C7 C6 C16 C1 113.2(2)
N2 C6 C16 C11 60.6(3)
C7 C6 C16 C11 -119.7(2)
C18 C19 C20 C21 -0.1(3)
N4 C21 C20 C19 0.1(3)
C31 N6 C27 C28 -0.5(4)
Cu2 N6 C27 C28 175.0(2)
C31 N6 C27 C32 -178.6(2)
Cu2 N6 C27 C32 -3.1(3)
C22 C32 C27 N6 -59.2(3)
C17 C32 C27 N6 66.4(3)
C22 C32 C27 C28 122.6(2)
C17 C32 C27 C28 -111.8(3)
N1 C5 C4 C3 0.0(3)
C2 C3 C4 C5 -0.4(3)
C22 N5 C26 C25 -0.9(3)
Cu2 N5 C26 C25 175.97(18)
C11 N3 C15 C14 -0.3(4)
Cu1 N3 C15 C14 174.0(2)
C6 C7 C8 C9 -0.6(4)
N5 C22 C23 C24 0.1(4)
C32 C22 C23 C24 -177.8(2)
C25 C24 C23 C22 -0.3(4)
C6 N2 C10 C9 -0.5(4)
Cu1 N2 C10 C9 176.33(19)
C23 C24 C25 C26 -0.1(4)
N5 C26 C25 C24 0.7(4)
C27 N6 C31 C30 1.8(4)
Cu2 N6 C31 C30 -173.1(2)
N3 C11 C12 C13 0.3(4)
C16 C11 C12 C13 -177.7(3)
N6 C31 C30 C29 -1.2(4)
N6 C27 C28 C29 -1.2(4)
C32 C27 C28 C29 176.8(3)
N3 C15 C14 C13 -0.7(5)
C7 C8 C9 C10 0.6(4)
N2 C10 C9 C8 -0.1(4)
C31 C30 C29 C28 -0.6(5)
C27 C28 C29 C30 1.7(5)
C11 C12 C13 C14 -1.3(5)
C15 C14 C13 C12 1.5(5)
